data_2014125
loop_
_publ_author_name
'Fr\'ed\'erick, Rapha\"el'
'Norberg, Bernadette'
'Durant, Fran\,cois'
'Ooms, Frederic'
'Wouters, Johan'

_publ_section_title
;
 Three 5<i>H</i>-indeno[1,2-<i>c</i>]pyridazin-5-one derivatives,
 potent type-B monoamine oxidase inhibitors
;
_journal_issue 9
_journal_name_full 'Acta Crystallographica Section C'
_journal_page_first o623
_journal_page_last o626
_journal_paper_doi 10.1107/S0108270104014660
_journal_volume 60
_journal_year 2004
_chemical_formula_iupac 'C16 H13 F3 N2 O2'
_chemical_formula_moiety 'C16 H13 F3 N2 O2'
_chemical_formula_sum 'C16 H13 F3 N2 O2'
_chemical_formula_weight 322.28
_chemical_melting_point 116
_chemical_name_systematic
;
2-methyl-6-(4,4,4-trifluorobutoxy)-9H-indeno[1,2-c]pyridazin-9-one
;
_space_group_IT_number 14
_symmetry_cell_setting monoclinic
_symmetry_space_group_name_Hall '-P 2ybc'
_symmetry_space_group_name_H-M 'P 1 21/c 1'
_atom_sites_solution_hydrogens geom
_atom_sites_solution_primary direct
_atom_sites_solution_secondary difmap
_audit_creation_method SHELXL97
_cell_angle_alpha 90.00
_cell_angle_beta 96.65(2)
_cell_angle_gamma 90.00
_cell_formula_units_Z 4
_cell_length_a 4.918(2)
_cell_length_b 11.978(6)
_cell_length_c 24.659(5)
_cell_measurement_reflns_used 25
_cell_measurement_temperature 293(2)
_cell_measurement_theta_max 38
_cell_measurement_theta_min 30
_cell_volume 1442.8(10)
_computing_cell_refinement 'CAD-4 EXPRESS'
_computing_data_collection 'CAD-4 EXPRESS (Enraf-Nonius, 1995)'
_computing_data_reduction 'HELENA (Spek, 1997)'
_computing_molecular_graphics 'ORTEPIII (Burnett & Johnson, 1996) and ORTEPIII for Windows (Farrugia, 1997)'
_computing_publication_material SHELXL97
_computing_structure_refinement 'SHELXL97 (Sheldrick, 1997)'
_computing_structure_solution 'SHELXS97 (Sheldrick, 1997)'
_diffrn_ambient_temperature 293(2)
_diffrn_measured_fraction_theta_full 0.999
_diffrn_measured_fraction_theta_max 0.999
_diffrn_measurement_device_type 'Enraf-Nonius CAD-4'
_diffrn_measurement_method \q/2\q
_diffrn_radiation_monochromator graphite
_diffrn_radiation_source 'long fine-focus sealed tube'
_diffrn_radiation_type CuK\a
_diffrn_radiation_wavelength 1.54178
_diffrn_reflns_av_R_equivalents 0.0569
_diffrn_reflns_av_sigmaI/netI 0.1043
_diffrn_reflns_limit_h_max 0
_diffrn_reflns_limit_h_min -6
_diffrn_reflns_limit_k_max 10
_diffrn_reflns_limit_k_min -14
_diffrn_reflns_limit_l_max 30
_diffrn_reflns_limit_l_min -30
_diffrn_reflns_number 4511
_diffrn_reflns_theta_full 71.92
_diffrn_reflns_theta_max 71.92
_diffrn_reflns_theta_min 3.61
_diffrn_standards_decay_% 6
_diffrn_standards_interval_count 200
_diffrn_standards_interval_time 60
_diffrn_standards_number 3
_exptl_absorpt_coefficient_mu 1.080
_exptl_absorpt_correction_T_max 0.8997
_exptl_absorpt_correction_T_min 0.6719
_exptl_absorpt_correction_type '\y scan'
_exptl_absorpt_process_details '(North et al., 1968)'
_exptl_crystal_colour yellow
_exptl_crystal_density_diffrn 1.484
_exptl_crystal_density_meas ?
_exptl_crystal_density_method 'not measured'
_exptl_crystal_description needle
_exptl_crystal_F_000 664
_exptl_crystal_size_max 0.40
_exptl_crystal_size_mid 0.10
_exptl_crystal_size_min 0.10
_refine_diff_density_max 0.247
_refine_diff_density_min -0.260
_refine_ls_extinction_method none
_refine_ls_goodness_of_fit_ref 0.976
_refine_ls_hydrogen_treatment constr
_refine_ls_matrix_type full
_refine_ls_number_parameters 209
_refine_ls_number_reflns 2816
_refine_ls_number_restraints 24
_refine_ls_restrained_S_all 1.005
_refine_ls_R_factor_all 0.1852
_refine_ls_R_factor_gt 0.0676
_refine_ls_shift/su_max 0.000
_refine_ls_shift/su_mean 0.000
_refine_ls_structure_factor_coef Fsqd
_refine_ls_weighting_details 'calc w = 1/[\s^2^(Fo^2^)+(0.1307P)^2^] where P=(Fo^2^+2Fc^2^)/3'
_refine_ls_weighting_scheme calc
_refine_ls_wR_factor_gt 0.1861
_refine_ls_wR_factor_ref 0.2486
_reflns_number_gt 1160
_reflns_number_total 2816
_reflns_threshold_expression I>2\s(I)
_cod_data_source_file dn1056.cif
_cod_data_source_block IIf
_cod_depositor_comments
;
The following automatic conversions were performed:

'_exptl_crystal_density_meas' value 'not measured' was changed to '?'
- the value is perceived as not measured.

Automatic conversion script
Id: cif_fix_values 3008 2015-01-20 13:52:24Z robertas 
;
_cod_original_sg_symbol_H-M 'P 21/c'
_cod_database_code 2014125
_cod_database_fobs_code 2014125

loop_
_symmetry_equiv_pos_as_xyz
'x, y, z'
'-x, y+1/2, -z+1/2'
'-x, -y, -z'
'x, -y-1/2, z-1/2'

loop_
_atom_site_label
_atom_site_fract_x
_atom_site_fract_y
_atom_site_fract_z
_atom_site_U_iso_or_equiv
_atom_site_adp_type
_atom_site_calc_flag
_atom_site_refinement_flags
_atom_site_occupancy
_atom_site_disorder_assembly
_atom_site_disorder_group
_atom_site_type_symbol
F1 -0.0043(9) 0.2002(4) -0.00081(14) 0.1391(16) Uani d U 1 . . F
F3 0.3718(9) 0.2522(3) 0.03748(15) 0.1220(14) Uani d U 1 . . F
F2 0.3277(10) 0.0920(4) 0.00307(16) 0.1381(15) Uani d U 1 . . F
O2 0.3519(6) 0.2059(2) 0.19211(12) 0.0587(9) Uani d . 1 . . O
O1 1.2839(7) 0.4498(3) 0.36004(14) 0.0777(11) Uani d . 1 . . O
N1 1.1566(9) 0.0585(3) 0.34306(16) 0.0662(12) Uani d . 1 . . N
N2 1.3635(9) 0.0236(4) 0.38086(17) 0.0722(13) Uani d . 1 . . N
C1 0.9177(9) 0.2222(4) 0.29706(16) 0.0480(11) Uani d . 1 . . C
C15 0.1329(11) 0.1206(4) 0.08398(19) 0.0705(15) Uani d . 1 . . C
H15A 0.2982 0.0929 0.1049 0.085 Uiso calc R 1 . . H
H15B 0.0102 0.0577 0.0764 0.085 Uiso calc R 1 . . H
C8 0.5450(9) 0.2537(4) 0.22866(16) 0.0492(11) Uani d . 1 . . C
C14 -0.0014(10) 0.2035(5) 0.11881(19) 0.0652(14) Uani d . 1 . . C
H14A -0.1214 0.2509 0.0948 0.078 Uiso calc R 1 . . H
H14B -0.1155 0.1623 0.1414 0.078 Uiso calc R 1 . . H
C9 0.7168(9) 0.1787(4) 0.26015(17) 0.0535(12) Uani d . 1 . . C
H9 0.6947 0.1019 0.2560 0.064 Uiso calc R 1 . . H
C13 0.1866(10) 0.2774(4) 0.15546(19) 0.0588(13) Uani d . 1 . . C
H13A 0.3008 0.3214 0.1340 0.071 Uiso calc R 1 . . H
H13B 0.0813 0.3279 0.1757 0.071 Uiso calc R 1 . . H
C12 1.7425(11) 0.0496(5) 0.4499(2) 0.0875(18) Uani d . 1 . . C
H12A 1.7336 -0.0304 0.4483 0.131 Uiso calc R 1 . . H
H12B 1.7155 0.0742 0.4860 0.131 Uiso calc R 1 . . H
H12C 1.9186 0.0740 0.4414 0.131 Uiso calc R 1 . . H
C3 1.2875(9) 0.2475(4) 0.36425(17) 0.0530(12) Uani d . 1 . . C
C7 0.5770(9) 0.3682(4) 0.23509(18) 0.0570(12) Uani d . 1 . . C
H7 0.4613 0.4167 0.2139 0.068 Uiso calc R 1 . . H
C5 0.9522(9) 0.3378(4) 0.30377(16) 0.0505(11) Uani d . 1 . . C
C10 1.4916(10) 0.2128(5) 0.40277(18) 0.0610(13) Uani d . 1 . . C
H10 1.6034 0.2634 0.4235 0.073 Uiso calc R 1 . . H
C2 1.1265(9) 0.1662(4) 0.33574(17) 0.0513(11) Uani d . 1 . . C
C4 1.1873(10) 0.3600(4) 0.34528(19) 0.0558(12) Uani d . 1 . . C
C11 1.5240(10) 0.0979(5) 0.40945(19) 0.0655(14) Uani d . 1 . . C
C6 0.7817(10) 0.4107(4) 0.27308(18) 0.0583(13) Uani d . 1 . . C
H6 0.8030 0.4874 0.2777 0.070 Uiso calc R 1 . . H
C16 0.2047(13) 0.1643(5) 0.0319(2) 0.0797(16) Uani d U 1 . . C

loop_
_atom_site_aniso_label
_atom_site_aniso_U_11
_atom_site_aniso_U_22
_atom_site_aniso_U_33
_atom_site_aniso_U_12
_atom_site_aniso_U_13
_atom_site_aniso_U_23
F1 0.111(3) 0.229(4) 0.070(2) 0.024(3) -0.020(2) 0.047(3)
F3 0.135(3) 0.132(3) 0.104(3) -0.046(3) 0.038(3) -0.005(2)
F2 0.188(4) 0.139(3) 0.094(3) 0.031(3) 0.048(3) -0.021(2)
O2 0.0596(19) 0.0589(19) 0.0540(17) -0.0017(17) -0.0088(16) -0.0012(15)
O1 0.085(3) 0.066(2) 0.078(3) -0.010(2) -0.006(2) -0.0154(19)
N1 0.073(3) 0.062(3) 0.059(2) 0.007(2) -0.013(2) -0.005(2)
N2 0.078(3) 0.074(3) 0.060(3) 0.018(3) -0.013(2) -0.002(2)
C1 0.050(3) 0.055(3) 0.038(2) 0.001(2) -0.001(2) -0.005(2)
C15 0.087(4) 0.061(3) 0.061(3) 0.005(3) -0.003(3) -0.005(3)
C8 0.049(3) 0.057(3) 0.040(2) -0.003(2) 0.000(2) -0.001(2)
C14 0.059(3) 0.082(3) 0.052(3) 0.002(3) -0.009(3) 0.005(3)
C9 0.055(3) 0.051(3) 0.054(3) 0.000(2) 0.005(2) -0.003(2)
C13 0.059(3) 0.064(3) 0.051(2) 0.008(2) -0.006(2) -0.005(2)
C12 0.081(4) 0.114(5) 0.062(3) 0.022(4) -0.018(3) 0.004(3)
C3 0.045(3) 0.067(3) 0.047(2) 0.002(2) 0.005(2) -0.013(2)
C7 0.058(3) 0.060(3) 0.051(3) 0.008(2) 0.001(2) 0.006(2)
C5 0.056(3) 0.049(3) 0.046(2) 0.001(2) 0.000(2) -0.005(2)
C10 0.052(3) 0.081(4) 0.048(3) 0.002(3) -0.002(2) -0.014(3)
C2 0.053(3) 0.056(3) 0.045(2) 0.005(2) 0.005(2) -0.006(2)
C4 0.058(3) 0.053(3) 0.057(3) -0.008(3) 0.010(2) -0.009(2)
C11 0.061(3) 0.082(4) 0.051(3) 0.011(3) -0.006(3) -0.007(3)
C6 0.069(3) 0.049(3) 0.057(3) 0.000(3) 0.007(3) -0.004(2)
C16 0.080(4) 0.094(4) 0.063(3) 0.004(3) 0.002(3) -0.001(3)

loop_
_atom_type_symbol
_atom_type_description
_atom_type_scat_dispersion_real
_atom_type_scat_dispersion_imag
_atom_type_scat_source
C C 0.0181 0.0091 'International Tables Vol C Tables 4.2.6.8 and 6.1.1.4'
H H 0.0000 0.0000 'International Tables Vol C Tables 4.2.6.8 and 6.1.1.4'
F F 0.0727 0.0534 'International Tables Vol C Tables 4.2.6.8 and 6.1.1.4'
N N 0.0311 0.0180 'International Tables Vol C Tables 4.2.6.8 and 6.1.1.4'
O O 0.0492 0.0322 'International Tables Vol C Tables 4.2.6.8 and 6.1.1.4'

loop_
_geom_angle_atom_site_label_1
_geom_angle_atom_site_label_2
_geom_angle_atom_site_label_3
_geom_angle
C8 O2 C13 118.1(3)
C2 N1 N2 117.4(4)
C11 N2 N1 120.4(4)
C9 C1 C5 121.6(4)
C9 C1 C2 130.6(4)
C5 C1 C2 107.8(4)
C16 C15 C14 115.3(5)
C16 C15 H15A 108.4
C14 C15 H15A 108.4
C16 C15 H15B 108.4
C14 C15 H15B 108.4
H15A C15 H15B 107.5
O2 C8 C7 123.6(4)
O2 C8 C9 115.3(4)
C7 C8 C9 121.1(4)
C13 C14 C15 116.7(4)
C13 C14 H14A 108.1
C15 C14 H14A 108.1
C13 C14 H14B 108.1
C15 C14 H14B 108.1
H14A C14 H14B 107.3
C1 C9 C8 117.8(4)
C1 C9 H9 121.1
C8 C9 H9 121.1
O2 C13 C14 107.0(4)
O2 C13 H13A 110.3
C14 C13 H13A 110.3
O2 C13 H13B 110.3
C14 C13 H13B 110.3
H13A C13 H13B 108.6
C11 C12 H12A 109.5
C11 C12 H12B 109.5
H12A C12 H12B 109.5
C11 C12 H12C 109.5
H12A C12 H12C 109.5
H12B C12 H12C 109.5
C10 C3 C2 118.0(4)
C10 C3 C4 133.0(4)
C2 C3 C4 109.0(4)
C8 C7 C6 120.2(4)
C8 C7 H7 119.9
C6 C7 H7 119.9
C6 C5 C1 120.3(4)
C6 C5 C4 130.2(4)
C1 C5 C4 109.5(4)
C3 C10 C11 116.6(5)
C3 C10 H10 121.7
C11 C10 H10 121.7
N1 C2 C3 124.8(4)
N1 C2 C1 126.5(4)
C3 C2 C1 108.7(4)
O1 C4 C5 127.9(4)
O1 C4 C3 127.1(4)
C5 C4 C3 105.0(4)
N2 C11 C10 122.9(4)
N2 C11 C12 115.5(5)
C10 C11 C12 121.6(5)
C5 C6 C7 119.1(4)
C5 C6 H6 120.4
C7 C6 H6 120.4
F1 C16 F2 105.2(5)
F1 C16 F3 103.7(5)
F2 C16 F3 105.0(5)
F1 C16 C15 114.0(5)
F2 C16 C15 114.3(5)
F3 C16 C15 113.5(5)

loop_
_geom_bond_atom_site_label_1
_geom_bond_atom_site_label_2
_geom_bond_site_symmetry_2
_geom_bond_distance
_geom_bond_publ_flag
F1 C16 . 1.304(6) ?
F3 C16 . 1.333(6) ?
F2 C16 . 1.312(6) ?
O2 C8 . 1.358(5) ?
O2 C13 . 1.429(5) ?
O1 C4 . 1.214(5) ?
N1 C2 . 1.309(6) ?
N1 N2 . 1.364(5) ?
N2 C11 . 1.335(6) ?
C1 C9 . 1.367(6) ?
C1 C5 . 1.403(6) ?
C1 C2 . 1.479(6) ?
C15 C16 . 1.467(7) ?
C15 C14 . 1.514(7) ?
C15 H15A . 0.9700 ?
C15 H15B . 0.9700 ?
C8 C7 . 1.388(6) ?
C8 C9 . 1.404(6) ?
C14 C13 . 1.504(6) ?
C14 H14A . 0.9700 ?
C14 H14B . 0.9700 ?
C9 H9 . 0.9300 ?
C13 H13A . 0.9700 ?
C13 H13B . 0.9700 ?
C12 C11 . 1.495(6) ?
C12 H12A . 0.9600 ?
C12 H12B . 0.9600 ?
C12 H12C . 0.9600 ?
C3 C10 . 1.364(6) ?
C3 C2 . 1.392(6) ?
C3 C4 . 1.492(6) ?
C7 C6 . 1.390(6) ?
C7 H7 . 0.9300 ?
C5 C6 . 1.375(6) ?
C5 C4 . 1.477(6) ?
C10 C11 . 1.394(7) ?
C10 H10 . 0.9300 ?
C6 H6 . 0.9300 ?

loop_
_geom_hbond_atom_site_label_D
_geom_hbond_atom_site_label_H
_geom_hbond_atom_site_label_A
_geom_hbond_site_symmetry_A
_geom_hbond_distance_DH
_geom_hbond_distance_HA
_geom_hbond_distance_DA
_geom_hbond_angle_DHA
C15 H15B O1 2_645 0.97 2.60 3.309(6) 130

loop_
_cod_related_entry_id
_cod_related_entry_database
_cod_related_entry_code
1 ChemSpider 8489493
